data_1546864
loop_
_publ_author_name
'Huang, Yong-Qing'
'Zhao, Yue'
'Wang, Peng'
'Okamura, Taka-aki'
'Laforteza, Brian N.'
'Lu, Yi'
'Sun, Wei-Yin'
'Yu, Jin-Quan'

_publ_section_title
;
 One-pot synthesis of imidazolinium salts via the ring opening of
 tetrahydrofuran
;
_journal_issue 37
_journal_name_full 'Dalton Transactions'
_journal_page_first 12430
_journal_page_last 12433
_journal_paper_doi 10.1039/C7DT02883K
_journal_volume 46
_journal_year 2017
_chemical_formula_moiety 'C52 H66 Hg3 I8 N8 O8'
_chemical_formula_sum 'C52 H66 Hg3 I8 N8 O8'
_chemical_formula_weight 2548.09
_chemical_name_systematic
;
[HgI2(IM1)2][Hg2I6]-2H2O
;
_space_group_crystal_system monoclinic
_space_group_IT_number 15
_space_group_name_Hall '-C 2yc'
_space_group_name_H-M_alt 'C 1 2/c 1'
_symmetry_space_group_name_Hall '-C 2yc'
_symmetry_space_group_name_H-M 'C 1 2/c 1'
_atom_sites_solution_hydrogens geom
_audit_creation_date 2017-08-23
_audit_creation_method SHELXL-2016/6
_audit_update_record
;
2017-08-24 deposited with the CCDC.
2017-08-25 downloaded from the CCDC.
;
_cell_angle_alpha 90
_cell_angle_beta 96.976(12)
_cell_angle_gamma 90
_cell_formula_units_Z 4
_cell_length_a 16.055(6)
_cell_length_b 20.351(9)
_cell_length_c 22.103(7)
_cell_measurement_reflns_used 16168
_cell_measurement_temperature 200
_cell_measurement_theta_max 27.41
_cell_measurement_theta_min 3.09
_cell_volume 7168(5)
_computing_cell_refinement 'RAPID AUTO (Rigaku, 2004)'
_computing_data_collection 'RAPID AUTO (Rigaku, 2004)'
_computing_data_reduction 'RAPID AUTO (Rigaku, 2004)'
_computing_molecular_graphics 'ORTEP-3 for windows version 2014.1 (Farrugia, 2012)'
_computing_publication_material 'CrystalStructure 4.2 (Rigaku, 2015)'
_computing_structure_refinement 'SHELXL-2016/6 (Sheldrick, 2008)'
_computing_structure_solution 'SIR92 (Altomare et al., 1994)'
_diffrn_ambient_temperature 200
_diffrn_detector_area_resol_mean 10.00
_diffrn_measured_fraction_theta_full 0.994
_diffrn_measured_fraction_theta_max 0.994
_diffrn_measurement_device_type 'Rigaku RAXIS-RAPID Imaging Plate'
_diffrn_measurement_method \w
_diffrn_radiation_monochromator graphite
_diffrn_radiation_type MoK\a
_diffrn_radiation_wavelength 0.71075
_diffrn_reflns_av_R_equivalents 0.0646
_diffrn_reflns_av_unetI/netI 0.0477
_diffrn_reflns_Laue_measured_fraction_full 0.994
_diffrn_reflns_Laue_measured_fraction_max 0.994
_diffrn_reflns_limit_h_max 16
_diffrn_reflns_limit_h_min -19
_diffrn_reflns_limit_k_max 24
_diffrn_reflns_limit_k_min -24
_diffrn_reflns_limit_l_max 26
_diffrn_reflns_limit_l_min -24
_diffrn_reflns_number 24896
_diffrn_reflns_point_group_measured_fraction_full 0.994
_diffrn_reflns_point_group_measured_fraction_max 0.994
_diffrn_reflns_theta_full 24.999
_diffrn_reflns_theta_max 24.999
_diffrn_reflns_theta_min 3.087
_diffrn_source 'fine-focus sealed tube'
_exptl_absorpt_coefficient_mu 9.905
_exptl_absorpt_correction_T_max 0.743
_exptl_absorpt_correction_T_min 0.399
_exptl_absorpt_correction_type multi-scan
_exptl_absorpt_process_details 'ABSCOR (Rigaku, 1995)'
_exptl_crystal_colour yellow
_exptl_crystal_density_diffrn 2.361
_exptl_crystal_density_method 'not measured'
_exptl_crystal_description block
_exptl_crystal_F_000 4648
_exptl_crystal_size_max 0.200
_exptl_crystal_size_mid 0.100
_exptl_crystal_size_min 0.030
_refine_diff_density_max 1.781
_refine_diff_density_min -1.974
_refine_diff_density_rms 0.263
_refine_ls_extinction_method none
_refine_ls_goodness_of_fit_ref 1.168
_refine_ls_hydrogen_treatment constr
_refine_ls_matrix_type full
_refine_ls_number_parameters 389
_refine_ls_number_reflns 6280
_refine_ls_number_restraints 54
_refine_ls_restrained_S_all 1.166
_refine_ls_R_factor_all 0.1109
_refine_ls_R_factor_gt 0.0912
_refine_ls_shift/su_max 0.001
_refine_ls_shift/su_mean 0.000
_refine_ls_structure_factor_coef Fsqd
_refine_ls_weighting_details 'w=1/[\s^2^(Fo^2^)+(0.0255P)^2^+828.0785P] where P=(Fo^2^+2Fc^2^)/3'
_refine_ls_weighting_scheme calc
_refine_ls_wR_factor_gt 0.2039
_refine_ls_wR_factor_ref 0.2116
_reflns_Friedel_coverage 0.000
_reflns_number_gt 5004
_reflns_number_total 6280
_reflns_threshold_expression 'I > 2\s(I)'
_cod_data_source_file c7dt02883k2.cif
_cod_data_source_block '[HgI2(IM1)2][Hg2I6]-2H2O'
_cod_database_code 1546864
_shelx_shelxl_version_number 2016/6
_shelx_space_group_comment
;
The symmetry employed for this shelxl refinement is uniquely defined
by the following loop, which should always be used as a source of
symmetry information in preference to the above space-group names.
They are only intended as comments.
;

loop_
_space_group_symop_operation_xyz
'x, y, z'
'-x, y, -z+1/2'
'x+1/2, y+1/2, z'
'-x+1/2, y+1/2, -z+1/2'
'-x, -y, -z'
'x, -y, z-1/2'
'-x+1/2, -y+1/2, -z'
'x+1/2, -y+1/2, z-1/2'

loop_
_atom_site_label
_atom_site_type_symbol
_atom_site_fract_x
_atom_site_fract_y
_atom_site_fract_z
_atom_site_U_iso_or_equiv
_atom_site_adp_type
_atom_site_occupancy
_atom_site_site_symmetry_order
_atom_site_calc_flag
_atom_site_refinement_flags_posn
_atom_site_refinement_flags_adp
_atom_site_refinement_flags_occupancy
_atom_site_disorder_assembly
_atom_site_disorder_group
Hg1 Hg 0.37492(6) 0.75603(5) 0.53884(4) 0.0549(3) Uani 1 1 d . . . . .
Hg2 Hg 0.28688(15) 0.23348(10) 0.67003(9) 0.0639(6) Uani 0.5 1 d . . P . .
I1 I 0.47697(10) 0.85524(9) 0.51595(9) 0.0678(5) Uani 1 1 d . . . . .
I2 I 0.43794(11) 0.66126(8) 0.61892(7) 0.0574(4) Uani 1 1 d . . . . .
I3 I 0.28725(9) 0.70175(8) 0.42624(6) 0.0494(4) Uani 1 1 d . . . . .
I4 I 0.2143(3) 0.19148(16) 0.56147(16) 0.0677(10) Uani 0.5 1 d . . P A .
I5 I 0.3592(3) 0.17268(19) 0.76885(19) 0.0822(12) Uani 0.5 1 d . . P A .
O1 O 0.0559(16) 0.5299(16) 0.7960(10) 0.136(10) Uani 1 1 d . U . . .
O2 O 0.5675(11) 0.7534(9) 0.5894(8) 0.065(5) Uani 1 1 d . . . . .
O101 O 0.1143(12) 0.6125(9) 1.2502(9) 0.074(5) Uani 1 1 d . . . . .
N1 N 0.2890(9) 0.4777(8) 0.9795(7) 0.035(4) Uani 1 1 d . . . . .
N2 N 0.3271(11) 0.5140(9) 0.8945(8) 0.046(4) Uani 1 1 d . . . . .
N101 N 0.1709(15) 0.6917(12) 1.2056(8) 0.069(6) Uani 1 1 d . U . . .
C1 C 0.3788(14) 0.4904(13) 0.9949(10) 0.055(6) Uani 1 1 d . . . . .
H1 H 0.410179 0.449340 1.005624 0.066 Uiso 1 1 calc R U . . .
H2 H 0.389336 0.521911 1.029148 0.066 Uiso 1 1 calc R U . . .
C2 C 0.4022(12) 0.5197(11) 0.9360(10) 0.046(5) Uani 1 1 d . . . . .
H3 H 0.419245 0.566246 0.941820 0.055 Uiso 1 1 calc R U . . .
H4 H 0.448751 0.494804 0.921250 0.055 Uiso 1 1 calc R U . . .
C3 C 0.2662(13) 0.4907(9) 0.9226(9) 0.038(5) Uani 1 1 d . . . . .
C4 C 0.1784(13) 0.4792(12) 0.8907(9) 0.048(5) Uani 1 1 d . . . . .
H5 H 0.155359 0.438694 0.907168 0.058 Uiso 1 1 calc R U . . .
H6 H 0.181269 0.472231 0.846716 0.058 Uiso 1 1 calc R U . . .
C5 C 0.1184(14) 0.5368(14) 0.8987(12) 0.063(7) Uani 1 1 d . . . . .
H7 H 0.145037 0.578821 0.889217 0.076 Uiso 1 1 calc R U . . .
H5B H 0.105541 0.538550 0.941330 0.076 Uiso 1 1 calc R U . . .
C6 C 0.0368(18) 0.5262(17) 0.8549(13) 0.083(9) Uani 1 1 d . U . . .
H8 H 0.012539 0.482677 0.862246 0.099 Uiso 1 1 calc R U . . .
H9 H -0.004853 0.560379 0.861900 0.099 Uiso 1 1 calc R U . . .
C10 C 0.2395(13) 0.4488(9) 1.0261(9) 0.039(5) Uani 1 1 d . . . . .
H10 H 0.271132 0.411526 1.046451 0.047 Uiso 1 1 calc R U . . .
H11 H 0.185792 0.431503 1.005469 0.047 Uiso 1 1 calc R U . . .
C11 C 0.2215(13) 0.4980(12) 1.0733(9) 0.046(5) Uani 1 1 d . . . . .
C12 C 0.2207(13) 0.5645(11) 1.0615(9) 0.044(5) Uani 1 1 d . . . . .
H12 H 0.235207 0.580054 1.023640 0.053 Uiso 1 1 calc R U . . .
C13 C 0.1980(15) 0.6107(11) 1.1066(11) 0.056(6) Uani 1 1 d . . . . .
H13 H 0.198665 0.656758 1.099554 0.067 Uiso 1 1 calc R U . . .
C14 C 0.1748(14) 0.5847(13) 1.1610(10) 0.055(6) Uani 1 1 d . . . . .
C15 C 0.1749(15) 0.5182(13) 1.1709(9) 0.055(6) Uani 1 1 d . . . . .
H14 H 0.160129 0.501372 1.208272 0.066 Uiso 1 1 calc R U . . .
C16 C 0.1963(12) 0.4761(11) 1.1273(10) 0.045(5) Uani 1 1 d . . . . .
H15 H 0.193718 0.430161 1.134348 0.054 Uiso 1 1 calc R U . . .
C20 C 0.3200(16) 0.5401(11) 0.8330(9) 0.051(6) Uani 1 1 d . . . . .
H16 H 0.350642 0.582306 0.833628 0.061 Uiso 1 1 calc R U . . .
H17 H 0.260120 0.549226 0.819195 0.061 Uiso 1 1 calc R U . . .
C21 C 0.3533(11) 0.4952(9) 0.7880(8) 0.033(4) Uani 1 1 d . . . . .
C22 C 0.3515(14) 0.4251(11) 0.7936(10) 0.050(5) Uani 1 1 d . . . . .
H18 H 0.333975 0.406311 0.829290 0.060 Uiso 1 1 calc R U . . .
C23 C 0.3742(14) 0.3847(12) 0.7496(8) 0.047(5) Uani 1 1 d . . . . .
H19 H 0.370673 0.338305 0.753655 0.057 Uiso 1 1 calc R U . . .
C24 C 0.4027(12) 0.4125(10) 0.6984(8) 0.036(4) Uani 1 1 d . . . . .
C25 C 0.4039(12) 0.4798(11) 0.6920(9) 0.044(5) Uani 1 1 d . . . . .
H20 H 0.421724 0.498628 0.656382 0.053 Uiso 1 1 calc R U . . .
C26 C 0.3804(13) 0.5185(11) 0.7350(9) 0.045(5) Uani 1 1 d . . . . .
H21 H 0.382303 0.564740 0.729170 0.054 Uiso 1 1 calc R U . . .
C101 C 0.1545(16) 0.6307(14) 1.2075(11) 0.058(6) Uani 1 1 d . . . . .
C102 C 0.1034(18) 0.6669(12) 1.2904(10) 0.060(7) Uani 1 1 d . . . . .
H22 H 0.137507 0.660615 1.330403 0.072 Uiso 1 1 calc R U . . .
H23 H 0.043764 0.671728 1.296860 0.072 Uiso 1 1 calc R U . . .
C103 C 0.133(2) 0.7265(17) 1.2578(14) 0.095(10) Uani 1 1 d . U . . .
H24 H 0.176020 0.751834 1.284135 0.115 Uiso 1 1 calc R U . . .
H25 H 0.086132 0.755795 1.242378 0.115 Uiso 1 1 calc R U . . .
C201 C 0.4263(16) 0.3650(14) 0.6502(11) 0.061(6) Uani 1 1 d . U . . .
O201 O 0.4573(11) 0.3940(9) 0.6027(8) 0.071(5) Uani 1 1 d . . . . .
C202 C 0.4708(18) 0.3362(16) 0.5644(13) 0.077(8) Uani 0.56(6) 1 d . . P A 1
H26 H 0.443415 0.343582 0.522380 0.092 Uiso 0.56(6) 1 calc R U P A 1
H27 H 0.531680 0.330038 0.562679 0.092 Uiso 0.56(6) 1 calc R U P A 1
C203 C 0.438(4) 0.281(2) 0.588(2) 0.057(14) Uani 0.56(6) 1 d . U P A 1
H30 H 0.482430 0.247597 0.599306 0.068 Uiso 0.56(6) 1 calc R U P A 1
H31 H 0.393898 0.261002 0.558567 0.068 Uiso 0.56(6) 1 calc R U P A 1
N201 N 0.402(3) 0.3047(15) 0.6443(19) 0.045(11) Uani 0.56(6) 1 d . U P A 1
C205 C 0.4708(18) 0.3362(16) 0.5644(13) 0.077(8) Uani 0.44(6) 1 d . . P A 2
H28 H 0.521948 0.340863 0.543812 0.092 Uiso 0.44(6) 1 calc R U P A 2
H29 H 0.421856 0.327558 0.533713 0.092 Uiso 0.44(6) 1 calc R U P A 2
C204 C 0.482(5) 0.278(3) 0.619(4) 0.08(2) Uani 0.44(6) 1 d . U P A 2
H32 H 0.449120 0.237971 0.606626 0.091 Uiso 0.44(6) 1 calc R U P A 2
H33 H 0.541797 0.265638 0.630121 0.091 Uiso 0.44(6) 1 calc R U P A 2
N202 N 0.450(3) 0.311(2) 0.6667(18) 0.039(13) Uani 0.44(6) 1 d . U P A 2

loop_
_atom_site_aniso_label
_atom_site_aniso_U_11
_atom_site_aniso_U_22
_atom_site_aniso_U_33
_atom_site_aniso_U_23
_atom_site_aniso_U_13
_atom_site_aniso_U_12
Hg1 0.0555(6) 0.0502(6) 0.0583(6) 0.0014(4) 0.0039(4) 0.0017(4)
Hg2 0.0861(15) 0.0532(12) 0.0527(11) 0.0000(9) 0.0099(10) -0.0048(10)
I1 0.0488(9) 0.0537(10) 0.1037(14) -0.0031(9) 0.0207(9) -0.0048(8)
I2 0.0734(11) 0.0496(9) 0.0484(9) 0.0010(7) 0.0042(7) 0.0136(8)
I3 0.0505(8) 0.0553(9) 0.0429(8) -0.0115(6) 0.0072(6) 0.0036(7)
I4 0.089(3) 0.0460(18) 0.065(2) -0.0125(15) -0.0030(18) -0.0008(17)
I5 0.105(3) 0.058(2) 0.082(3) 0.0253(19) 0.002(2) 0.011(2)
O1 0.122(18) 0.22(3) 0.069(14) 0.018(15) 0.017(12) 0.099(18)
O2 0.067(11) 0.070(11) 0.063(11) -0.004(9) 0.025(9) -0.006(9)
O101 0.074(12) 0.066(12) 0.080(13) -0.016(10) 0.002(10) 0.018(10)
N1 0.027(8) 0.043(10) 0.037(9) -0.007(7) 0.007(7) -0.003(7)
N2 0.050(11) 0.042(10) 0.048(10) 0.001(8) 0.017(9) -0.001(8)
N101 0.095(13) 0.079(13) 0.037(9) -0.012(9) 0.028(9) 0.026(11)
C1 0.051(14) 0.073(17) 0.039(12) 0.009(11) -0.005(10) -0.027(12)
C2 0.031(11) 0.046(13) 0.059(14) 0.002(10) -0.003(10) -0.001(9)
C3 0.045(12) 0.026(10) 0.043(12) 0.009(8) 0.004(9) 0.002(9)
C4 0.043(12) 0.066(15) 0.034(11) -0.005(10) -0.005(9) -0.010(11)
C5 0.037(13) 0.09(2) 0.063(16) 0.000(14) 0.000(11) 0.022(13)
C6 0.068(14) 0.113(17) 0.066(14) -0.011(13) 0.001(12) 0.029(13)
C10 0.050(12) 0.029(10) 0.038(11) 0.003(8) 0.002(9) 0.003(9)
C11 0.036(12) 0.072(16) 0.029(11) -0.001(10) 0.006(9) -0.003(11)
C12 0.052(13) 0.049(13) 0.034(11) -0.008(9) 0.012(9) 0.012(10)
C13 0.069(16) 0.036(12) 0.061(15) -0.011(11) 0.007(12) -0.013(11)
C14 0.046(13) 0.074(17) 0.045(13) 0.001(12) 0.001(10) 0.020(12)
C15 0.068(16) 0.079(18) 0.021(10) 0.000(10) 0.013(10) 0.003(13)
C16 0.034(11) 0.043(12) 0.059(14) -0.003(10) 0.006(10) -0.007(9)
C20 0.075(16) 0.045(13) 0.035(11) 0.001(9) 0.014(11) -0.006(12)
C21 0.030(10) 0.037(11) 0.031(10) 0.010(8) -0.005(8) 0.005(8)
C22 0.058(14) 0.050(13) 0.042(12) 0.004(10) 0.006(10) -0.002(11)
C23 0.057(14) 0.068(15) 0.017(9) -0.003(9) 0.006(9) 0.015(12)
C24 0.034(10) 0.042(12) 0.032(10) 0.008(8) 0.005(8) 0.009(9)
C25 0.035(11) 0.061(14) 0.035(11) 0.008(10) 0.001(9) -0.002(10)
C26 0.052(13) 0.048(13) 0.037(11) 0.004(10) 0.013(10) -0.001(10)
C101 0.066(16) 0.067(17) 0.038(13) -0.012(12) -0.001(11) -0.011(13)
C102 0.085(18) 0.065(16) 0.032(12) -0.008(11) 0.018(12) 0.013(14)
C103 0.104(17) 0.106(18) 0.079(15) -0.033(14) 0.022(14) 0.014(15)
C201 0.068(13) 0.076(14) 0.042(11) -0.010(11) 0.021(10) 0.015(12)
O201 0.070(12) 0.081(13) 0.064(11) -0.018(10) 0.025(9) -0.011(10)
C202 0.062(17) 0.10(2) 0.072(18) -0.017(17) 0.013(14) 0.011(16)
C203 0.07(2) 0.047(19) 0.06(2) -0.008(15) 0.025(16) 0.001(15)
N201 0.051(19) 0.031(15) 0.057(18) -0.007(12) 0.024(14) 0.002(12)
C205 0.062(17) 0.10(2) 0.072(18) -0.017(17) 0.013(14) 0.011(16)
C204 0.08(3) 0.07(3) 0.08(3) 0.000(18) 0.021(19) 0.008(18)
N202 0.05(2) 0.046(19) 0.025(17) 0.009(13) 0.000(14) 0.013(15)

loop_
_atom_type_symbol
_atom_type_description
_atom_type_scat_dispersion_real
_atom_type_scat_dispersion_imag
_atom_type_scat_source
Hg Hg -2.3894 9.2266 'International Tables Vol C Tables 4.2.6.8 and 6.1.1.4'
I I -0.4742 1.8119 'International Tables Vol C Tables 4.2.6.8 and 6.1.1.4'
O O 0.0106 0.0060 'International Tables Vol C Tables 4.2.6.8 and 6.1.1.4'
N N 0.0061 0.0033 'International Tables Vol C Tables 4.2.6.8 and 6.1.1.4'
C C 0.0033 0.0016 'International Tables Vol C Tables 4.2.6.8 and 6.1.1.4'
H H 0.0000 0.0000 'International Tables Vol C Tables 4.2.6.8 and 6.1.1.4'

loop_
_geom_angle_atom_site_label_1
_geom_angle_atom_site_label_2
_geom_angle_atom_site_label_3
_geom_angle
_geom_angle_site_symmetry_1
_geom_angle_site_symmetry_3
I1 Hg1 I2 117.83(7) . .
I1 Hg1 I3 111.42(7) . .
I2 Hg1 I3 112.80(6) . .
I1 Hg1 I3 114.24(6) . 7_566
I2 Hg1 I3 107.91(6) . 7_566
I3 Hg1 I3 89.07(5) . 7_566
N201 Hg2 N101 107.9(9) . 6_565
N201 Hg2 I5 101.5(11) . .
N101 Hg2 I5 106.4(4) 6_565 .
N201 Hg2 I4 103.7(10) . .
N101 Hg2 I4 102.0(5) 6_565 .
I5 Hg2 I4 133.52(15) . .
Hg1 I3 Hg1 90.93(5) . 7_566
C101 O101 C102 110(2) . .
C3 N1 C1 110.2(16) . .
C3 N1 C10 129.7(16) . .
C1 N1 C10 120.0(16) . .
C3 N2 C2 110.2(17) . .
C3 N2 C20 126.7(19) . .
C2 N2 C20 122.5(18) . .
C101 N101 C103 109(2) . .
C101 N101 Hg2 137.9(18) . 6_566
C103 N101 Hg2 108.6(19) . 6_566
N1 C1 C2 102.1(16) . .
N1 C1 H1 111.4 . .
C2 C1 H1 111.4 . .
N1 C1 H2 111.4 . .
C2 C1 H2 111.4 . .
H1 C1 H2 109.2 . .
N2 C2 C1 104.0(17) . .
N2 C2 H3 111.0 . .
C1 C2 H3 111.0 . .
N2 C2 H4 111.0 . .
C1 C2 H4 111.0 . .
H3 C2 H4 109.0 . .
N1 C3 N2 113.3(18) . .
N1 C3 C4 123.8(18) . .
N2 C3 C4 122.8(18) . .
C3 C4 C5 112.9(18) . .
C3 C4 H5 109.0 . .
C5 C4 H5 109.0 . .
C3 C4 H6 109.0 . .
C5 C4 H6 109.0 . .
H5 C4 H6 107.8 . .
C4 C5 C6 108(2) . .
C4 C5 H7 110.0 . .
C6 C5 H7 110.0 . .
C4 C5 H5B 110.0 . .
C6 C5 H5B 110.0 . .
H7 C5 H5B 108.4 . .
O1 C6 C5 108(3) . .
O1 C6 H8 110.0 . .
C5 C6 H8 110.0 . .
O1 C6 H9 110.0 . .
C5 C6 H9 110.0 . .
H8 C6 H9 108.4 . .
N1 C10 C11 112.3(16) . .
N1 C10 H10 109.1 . .
C11 C10 H10 109.1 . .
N1 C10 H11 109.1 . .
C11 C10 H11 109.1 . .
H10 C10 H11 107.9 . .
C12 C11 C16 119(2) . .
C12 C11 C10 121.5(18) . .
C16 C11 C10 119(2) . .
C11 C12 C13 120(2) . .
C11 C12 H12 119.8 . .
C13 C12 H12 119.8 . .
C14 C13 C12 117(2) . .
C14 C13 H13 121.3 . .
C12 C13 H13 121.3 . .
C15 C14 C13 121(2) . .
C15 C14 C101 121(2) . .
C13 C14 C101 118(2) . .
C16 C15 C14 120(2) . .
C16 C15 H14 119.9 . .
C14 C15 H14 119.9 . .
C15 C16 C11 122(2) . .
C15 C16 H15 118.9 . .
C11 C16 H15 118.9 . .
N2 C20 C21 114.0(18) . .
N2 C20 H16 108.8 . .
C21 C20 H16 108.8 . .
N2 C20 H17 108.8 . .
C21 C20 H17 108.8 . .
H16 C20 H17 107.6 . .
C26 C21 C22 115.3(19) . .
C26 C21 C20 121.9(18) . .
C22 C21 C20 122.5(18) . .
C23 C22 C21 122(2) . .
C23 C22 H18 118.9 . .
C21 C22 H18 118.9 . .
C22 C23 C24 119(2) . .
C22 C23 H19 120.7 . .
C24 C23 H19 120.7 . .
C25 C24 C23 119.9(19) . .
C25 C24 C201 123.6(19) . .
C23 C24 C201 116(2) . .
C26 C25 C24 121(2) . .
C26 C25 H20 119.7 . .
C24 C25 H20 119.7 . .
C25 C26 C21 123(2) . .
C25 C26 H21 118.3 . .
C21 C26 H21 118.3 . .
O101 C101 N101 116(2) . .
O101 C101 C14 121(2) . .
N101 C101 C14 123(2) . .
O101 C102 C103 104.6(19) . .
O101 C102 H22 110.8 . .
C103 C102 H22 110.8 . .
O101 C102 H23 110.8 . .
C103 C102 H23 110.8 . .
H22 C102 H23 108.9 . .
C102 C103 N101 99(2) . .
C102 C103 H24 111.9 . .
N101 C103 H24 111.9 . .
C102 C103 H25 111.9 . .
N101 C103 H25 111.9 . .
H24 C103 H25 109.6 . .
N202 C201 O201 120(3) . .
N201 C201 O201 118(2) . .
N202 C201 C24 118(3) . .
N201 C201 C24 125(2) . .
O201 C201 C24 114(2) . .
C201 O201 C205 101(2) . .
C201 O201 C202 101(2) . .
C203 C202 O201 110(3) . .
C203 C202 H26 109.6 . .
O201 C202 H26 109.6 . .
C203 C202 H27 109.6 . .
O201 C202 H27 109.6 . .
H26 C202 H27 108.2 . .
C202 C203 N201 105(3) . .
C202 C203 H30 110.8 . .
N201 C203 H30 110.8 . .
C202 C203 H31 110.8 . .
N201 C203 H31 110.8 . .
H30 C203 H31 108.9 . .
C201 N201 C203 104(3) . .
C201 N201 Hg2 140(2) . .
C203 N201 Hg2 112(3) . .
O201 C205 C204 99(3) . .
O201 C205 H28 111.9 . .
C204 C205 H28 111.9 . .
O201 C205 H29 111.9 . .
C204 C205 H29 111.9 . .
H28 C205 H29 109.6 . .
N202 C204 C205 100(4) . .
N202 C204 H32 111.7 . .
C205 C204 H32 111.7 . .
N202 C204 H33 111.7 . .
C205 C204 H33 111.7 . .
H32 C204 H33 109.4 . .
C201 N202 C204 110(4) . .

loop_
_geom_bond_atom_site_label_1
_geom_bond_atom_site_label_2
_geom_bond_distance
_geom_bond_site_symmetry_2
Hg1 I1 2.687(2) .
Hg1 I2 2.7278(19) .
Hg1 I3 2.9232(18) .
Hg1 I3 2.933(2) 7_566
Hg2 N201 2.46(4) .
Hg2 N101 2.60(3) 6_565
Hg2 I5 2.652(4) .
Hg2 I4 2.677(4) .
O1 C6 1.38(3) .
O101 C101 1.26(3) .
O101 C102 1.44(3) .
N1 C3 1.29(2) .
N1 C1 1.46(3) .
N1 C10 1.50(2) .
N2 C3 1.31(3) .
N2 C2 1.43(3) .
N2 C20 1.45(3) .
N101 C101 1.27(3) .
N101 C103 1.54(3) .
C1 C2 1.52(3) .
C1 H1 0.9900 .
C1 H2 0.9900 .
C2 H3 0.9900 .
C2 H4 0.9900 .
C3 C4 1.52(3) .
C4 C5 1.54(3) .
C4 H5 0.9900 .
C4 H6 0.9900 .
C5 C6 1.55(3) .
C5 H7 0.9900 .
C5 H5B 0.9900 .
C6 H8 0.9900 .
C6 H9 0.9900 .
C10 C11 1.50(3) .
C10 H10 0.9900 .
C10 H11 0.9900 .
C11 C12 1.38(3) .
C11 C16 1.38(3) .
C12 C13 1.45(3) .
C12 H12 0.9500 .
C13 C14 1.41(3) .
C13 H13 0.9500 .
C14 C15 1.37(3) .
C14 C101 1.46(3) .
C15 C16 1.36(3) .
C15 H14 0.9500 .
C16 H15 0.9500 .
C20 C21 1.50(3) .
C20 H16 0.9900 .
C20 H17 0.9900 .
C21 C26 1.38(3) .
C21 C22 1.43(3) .
C22 C23 1.36(3) .
C22 H18 0.9500 .
C23 C24 1.39(3) .
C23 H19 0.9500 .
C24 C25 1.38(3) .
C24 C201 1.52(3) .
C25 C26 1.33(3) .
C25 H20 0.9500 .
C26 H21 0.9500 .
C102 C103 1.52(4) .
C102 H22 0.9900 .
C102 H23 0.9900 .
C103 H24 0.9900 .
C103 H25 0.9900 .
C201 N202 1.21(5) .
C201 N201 1.29(4) .
C201 O201 1.35(3) .
O201 C205 1.48(3) .
O201 C202 1.48(3) .
C202 C203 1.38(5) .
C202 H26 0.9900 .
C202 H27 0.9900 .
C203 N201 1.51(5) .
C203 H30 0.9900 .
C203 H31 0.9900 .
C205 C204 1.69(8) .
C205 H28 0.9900 .
C205 H29 0.9900 .
C204 N202 1.40(8) .
C204 H32 0.9900 .
C204 H33 0.9900 .

loop_
_geom_torsion_atom_site_label_1
_geom_torsion_atom_site_label_2
_geom_torsion_atom_site_label_3
_geom_torsion_atom_site_label_4
_geom_torsion
_geom_torsion_site_symmetry_1
C3 N1 C1 C2 5(2) .
C10 N1 C1 C2 -179.3(17) .
C3 N2 C2 C1 4(2) .
C20 N2 C2 C1 176.1(19) .
N1 C1 C2 N2 -5(2) .
C1 N1 C3 N2 -3(3) .
C10 N1 C3 N2 -177.9(18) .
C1 N1 C3 C4 176(2) .
C10 N1 C3 C4 1(3) .
C2 N2 C3 N1 -1(2) .
C20 N2 C3 N1 -172.6(19) .
C2 N2 C3 C4 179.8(19) .
C20 N2 C3 C4 8(3) .
N1 C3 C4 C5 85(3) .
N2 C3 C4 C5 -96(2) .
C3 C4 C5 C6 169(2) .
C4 C5 C6 O1 -65(3) .
C3 N1 C10 C11 -110(2) .
C1 N1 C10 C11 75(2) .
N1 C10 C11 C12 24(3) .
N1 C10 C11 C16 -163.3(18) .
C16 C11 C12 C13 3(3) .
C10 C11 C12 C13 176(2) .
C11 C12 C13 C14 -2(3) .
C12 C13 C14 C15 1(4) .
C12 C13 C14 C101 178(2) .
C13 C14 C15 C16 -1(4) .
C101 C14 C15 C16 -178(2) .
C14 C15 C16 C11 3(4) .
C12 C11 C16 C15 -4(3) .
C10 C11 C16 C15 -177(2) .
C3 N2 C20 C21 -106(2) .
C2 N2 C20 C21 84(3) .
N2 C20 C21 C26 -155.8(19) .
N2 C20 C21 C22 31(3) .
C26 C21 C22 C23 -1(3) .
C20 C21 C22 C23 173(2) .
C21 C22 C23 C24 2(3) .
C22 C23 C24 C25 -3(3) .
C22 C23 C24 C201 -179(2) .
C23 C24 C25 C26 2(3) .
C201 C24 C25 C26 178(2) .
C24 C25 C26 C21 0(3) .
C22 C21 C26 C25 0(3) .
C20 C21 C26 C25 -174(2) .
C102 O101 C101 N101 -5(3) .
C102 O101 C101 C14 179(2) .
C103 N101 C101 O101 -1(3) .
Hg2 N101 C101 O101 150.1(19) 6_566
C103 N101 C101 C14 174(2) .
Hg2 N101 C101 C14 -34(4) 6_566
C15 C14 C101 O101 -20(4) .
C13 C14 C101 O101 162(2) .
C15 C14 C101 N101 164(3) .
C13 C14 C101 N101 -13(4) .
C101 O101 C102 C103 9(3) .
O101 C102 C103 N101 -9(3) .
C101 N101 C103 C102 6(3) .
Hg2 N101 C103 C102 -153.7(18) 6_566
C25 C24 C201 N202 156(4) .
C23 C24 C201 N202 -28(4) .
C25 C24 C201 N201 -156(3) .
C23 C24 C201 N201 20(4) .
C25 C24 C201 O201 7(3) .
C23 C24 C201 O201 -177(2) .
N202 C201 O201 C205 33(4) .
C24 C201 O201 C205 -178(2) .
N201 C201 O201 C202 -14(4) .
C24 C201 O201 C202 -178(2) .
C201 O201 C202 C203 7(4) .
O201 C202 C203 N201 0(5) .
O201 C201 N201 C203 14(5) .
C24 C201 N201 C203 177(3) .
O201 C201 N201 Hg2 -139(4) .
C24 C201 N201 Hg2 23(7) .
C202 C203 N201 C201 -8(5) .
C202 C203 N201 Hg2 154(3) .
C201 O201 C205 C204 -25(4) .
O201 C205 C204 N202 16(5) .
O201 C201 N202 C204 -23(6) .
C24 C201 N202 C204 -170(4) .
C205 C204 N202 C201 2(6) .
